data_1525667
loop_
_publ_author_name
'Bel'skii, V.K.'
'Fernandez, V.'
'Zavodnik, V.E.'
'Diaz, I.'
'Martinez, J.L.'

_publ_section_title
;
 Crystal structure and thermochromism of bis(guanidinium)
 tetrachlorocuprate hydrate at 123 and 293 K
;
_journal_name_full Kristallografiya
_journal_page_first 853
_journal_page_last 859
_journal_volume 46
_journal_year 2001
_chemical_formula_sum 'C2 H14 Cl4 Cu N6 O'
_chemical_name_systematic '(C (N H2)3)2 (Cu Cl4) (H2 O)'
_space_group_IT_number 14
_symmetry_space_group_name_Hall '-P 2ybc'
_symmetry_space_group_name_H-M 'P 1 21/c 1'
_cell_angle_alpha 90
_cell_angle_beta 91.44
_cell_angle_gamma 90
_cell_formula_units_Z 8
_cell_length_a 8.084
_cell_length_b 18.484
_cell_length_c 16.939
_cell_volume 2530.305
_citation_journal_id_ASTM KRISAJ
_cod_data_source_file Belskii_KRISAJ_2001_1766.cif
_cod_data_source_block C2H14Cl4Cu1N6O1
_cod_original_cell_volume 2530.304
_cod_original_formula_sum 'C2 H14 Cl4 Cu1 N6 O1'
_cod_database_code 1525667

loop_
_symmetry_equiv_pos_as_xyz
x,y,z
-x,y+1/2,-z+1/2
-x,-y,-z
x,-y-1/2,z-1/2

loop_
_atom_site_label
_atom_site_type_symbol
_atom_site_fract_x
_atom_site_fract_y
_atom_site_fract_z
_atom_site_occupancy
_atom_site_U_iso_or_equiv
C1 C+4 0.2461 0.8041 0.1235 1 0.0
Cl7 Cl-1 0.9804 0.5957 0.0625 1 0.0
N2 N-3 0.3981 0.8265 0.1299 1 0.0
Cl3 Cl-1 0.0446 0.5044 0.3096 1 0.0
N11 N-3 0.1832 0.8097 0.413 1 0.0
C4 C+4 0.2413 0.8671 0.3787 1 0.0
Cl8 Cl-1 0.5336 0.6192 0.0744 1 0.0
N1 N-3 0.2141 0.7381 0.098 1 0.0
N10 N-3 0.1995 0.931 0.4038 1 0.0
Cl6 Cl-1 0.9345 0.6923 0.2529 1 0.0
C3 C+4 0.7439 0.8621 0.3623 1 0.0
N6 N-3 0.8738 0.5652 0.5084 1 0.0
Cl4 Cl-1 0.4907 0.4852 0.3136 1 0.0
N4 N-3 0.5945 0.5743 0.5039 1 0.0
C2 C+4 0.7383 0.587 0.473 1 0.0
Cu1 Cu+2 0.2465 0.5928 0.3011 1 0.0
Cl1 Cl-1 0.2224 0.6231 0.429 1 0.0
N8 N-3 0.7468 0.8034 0.4054 1 0.0
O2 O-2 0.7423 0.5581 0.207 1 0.0
O1 O-2 0.2526 0.5698 0.1866 1 0.0
N9 N-3 0.7101 0.9248 0.3938 1 0.0
Cl5 Cl-1 0.7642 0.7644 0.095 1 0.0
N12 N-3 0.3377 0.8599 0.3184 1 0.0
Cu2 Cu+2 0.7565 0.6543 0.1528 1 0.0
N7 N-3 0.77 0.8581 0.2863 1 0.0
N3 N-3 0.1204 0.8457 0.1418 1 0.0
Cl2 Cl-1 0.438 0.6824 0.2824 1 0.0
N5 N-3 0.7444 0.6233 0.4055 1 0.0
